data_7152424
loop_
_publ_author_name
'Williams, D Bradley G'
'Simelane, Sandile B.'
'Kinfe, Henok H.'

_publ_section_title
;
 Aluminium triflate catalysed O-glycosidation: temperature-switched
 selective Ferrier rearrangement or direct addition with alcohols.
;
_journal_issue 29
_journal_name_full 'Organic &amp; biomolecular chemistry'
_journal_page_first 5636
_journal_page_last 5642
_journal_paper_doi 10.1039/c2ob25540e
_journal_volume 10
_journal_year 2012
_chemical_absolute_configuration unk
_chemical_formula_moiety 'C20 H20 O6'
_chemical_formula_sum 'C20 H20 O6'
_chemical_formula_weight 356.36
_chemical_name_systematic
;
?
;
_space_group_IT_number 5
_symmetry_cell_setting monoclinic
_symmetry_space_group_name_Hall 'C 2y'
_symmetry_space_group_name_H-M 'C 1 2 1'
_atom_sites_solution_hydrogens geom
_atom_sites_solution_primary direct
_atom_sites_solution_secondary difmap
_audit_conform_dict_location ftp://ftp.iucr.org/pub/cif_core.dic
_audit_conform_dict_name cif_core.dic
_audit_conform_dict_version 2.4
_audit_creation_date 2010-10-05T20:47:41-00:00
_audit_creation_method 'WinGX routine CIF_UPDATE'
_cell_angle_alpha 90
_cell_angle_beta 112.4100(10)
_cell_angle_gamma 90
_cell_formula_units_Z 4
_cell_length_a 25.7271(18)
_cell_length_b 5.6497(4)
_cell_length_c 13.2772(9)
_cell_measurement_reflns_used 33930
_cell_measurement_temperature 100(2)
_cell_measurement_theta_max 28.45
_cell_measurement_theta_min 1.66
_cell_volume 1784.1(2)
_computing_cell_refinement 'SAINT-plus (Bruker, 2007)'
_computing_data_collection 'APEX2 (Bruker, 2007)'
_computing_data_reduction 'SAINT-Plus and XPREP (Bruker, 2007)'
_computing_molecular_graphics 'ORTEP3 (Farrugia, 1997)'
_computing_publication_material 'WinGX (Farrugia, 1999)'
_computing_structure_refinement 'SHELXL-97 (Sheldrick, 2008)'
_computing_structure_solution 'SHELXS-97 (Sheldrick, 2008)'
_diffrn_ambient_temperature 100(2)
_diffrn_measured_fraction_theta_full 1
_diffrn_measured_fraction_theta_max 1
_diffrn_measurement_device_type 'Bruker X8 ApexII 4K Kappa CCD'
_diffrn_measurement_method '\f and \w scans'
_diffrn_radiation_monochromator graphite
_diffrn_radiation_type MoK\a
_diffrn_radiation_wavelength 0.71073
_diffrn_reflns_av_R_equivalents 0.0262
_diffrn_reflns_av_unetI/netI 0.0139
_diffrn_reflns_limit_h_max 34
_diffrn_reflns_limit_h_min -34
_diffrn_reflns_limit_k_max 7
_diffrn_reflns_limit_k_min -7
_diffrn_reflns_limit_l_max 17
_diffrn_reflns_limit_l_min -17
_diffrn_reflns_number 33930
_diffrn_reflns_theta_full 28.45
_diffrn_reflns_theta_max 28.45
_diffrn_reflns_theta_min 1.66
_diffrn_standards_decay_% 0
_diffrn_standards_interval_count 0
_diffrn_standards_interval_time 0
_diffrn_standards_number 0
_exptl_absorpt_coefficient_mu 0.098
_exptl_absorpt_correction_T_max 0.9903
_exptl_absorpt_correction_T_min 0.9345
_exptl_absorpt_correction_type multi-scan
_exptl_absorpt_process_details 'SADABS (Bruker, 2008)'
_exptl_crystal_colour colourless
_exptl_crystal_density_diffrn 1.327
_exptl_crystal_density_method 'not measured'
_exptl_crystal_description block
_exptl_crystal_F_000 752
_exptl_crystal_size_max 0.5
_exptl_crystal_size_mid 0.16
_exptl_crystal_size_min 0.1
_refine_diff_density_max 0.292
_refine_diff_density_min -0.168
_refine_diff_density_rms 0.036
_refine_ls_abs_structure_details 'Flack H D (1983), Acta Cryst. A39, 876-881'
_refine_ls_abs_structure_Flack 0.2(5)
_refine_ls_extinction_method none
_refine_ls_goodness_of_fit_ref 1.024
_refine_ls_hydrogen_treatment constr
_refine_ls_matrix_type full
_refine_ls_number_parameters 238
_refine_ls_number_reflns 4465
_refine_ls_number_restraints 1
_refine_ls_restrained_S_all 1.024
_refine_ls_R_factor_all 0.0299
_refine_ls_R_factor_gt 0.0291
_refine_ls_shift/su_max 0.001
_refine_ls_shift/su_mean 0
_refine_ls_structure_factor_coef Fsqd
_refine_ls_weighting_details 'calc w=1/[\s^2^(Fo^2^)+(0.0538P)^2^+0.4878P] where P=(Fo^2^+2Fc^2^)/3'
_refine_ls_weighting_scheme calc
_refine_ls_wR_factor_gt 0.0782
_refine_ls_wR_factor_ref 0.0794
_reflns_number_gt 4362
_reflns_number_total 4465
_reflns_threshold_expression >2sigma(I)
_cod_data_source_file c2ob25540e.txt
_cod_data_source_block mo_10bo_sand5_0m
_cod_original_sg_symbol_H-M C2
_cod_database_code 7152424

loop_
_symmetry_equiv_pos_as_xyz
'x, y, z'
'-x, y, -z'
'x+1/2, y+1/2, z'
'-x+1/2, y+1/2, -z'

loop_
_atom_site_label
_atom_site_type_symbol
_atom_site_fract_x
_atom_site_fract_y
_atom_site_fract_z
_atom_site_U_iso_or_equiv
_atom_site_adp_type
_atom_site_occupancy
_atom_site_symmetry_multiplicity
_atom_site_calc_flag
_atom_site_refinement_flags
C1 C 0.77394(4) 0.50094(18) 0.83561(8) 0.01658(19) Uani 1 1 d .
C2 C 0.83099(4) 0.52979(19) 0.91118(8) 0.01814(19) Uani 1 1 d .
C3 C 0.86617(4) 0.7165(2) 0.90256(8) 0.0211(2) Uani 1 1 d .
H3 H 0.8516 0.8295 0.8457 0.025 Uiso 1 1 calc R
C4 C 0.92100(5) 0.7365(2) 0.97514(9) 0.0271(2) Uani 1 1 d .
H4 H 0.9437 0.8626 0.9678 0.033 Uiso 1 1 calc R
C5 C 0.94374(5) 0.5708(3) 1.06047(10) 0.0322(3) Uani 1 1 d .
H5 H 0.9816 0.5856 1.1103 0.039 Uiso 1 1 calc R
C6 C 0.91103(5) 0.3892(3) 1.07105(9) 0.0294(3) Uani 1 1 d .
H6 H 0.9265 0.2791 1.129 0.035 Uiso 1 1 calc R
C7 C 0.85432(5) 0.3618(2) 0.99700(9) 0.0223(2) Uani 1 1 d .
C8 C 0.82094(5) 0.1700(2) 1.00603(9) 0.0253(2) Uani 1 1 d .
H8 H 0.8362 0.0589 1.0635 0.03 Uiso 1 1 calc R
C9 C 0.76713(5) 0.1434(2) 0.93303(9) 0.0238(2) Uani 1 1 d .
H9 H 0.7453 0.013 0.9396 0.029 Uiso 1 1 calc R
C10 C 0.74339(4) 0.30884(19) 0.84720(8) 0.0195(2) Uani 1 1 d .
C11 C 0.74957(4) 0.67563(18) 0.74220(8) 0.01631(18) Uani 1 1 d .
H11 H 0.7675 0.8338 0.766 0.02 Uiso 1 1 calc R
C12 C 0.76062(4) 0.59572(19) 0.64380(8) 0.01876(19) Uani 1 1 d .
H12 H 0.7982 0.5616 0.6521 0.023 Uiso 1 1 calc R
C13 C 0.71996(4) 0.5710(2) 0.54599(8) 0.01907(19) Uani 1 1 d .
H13 H 0.7289 0.5119 0.4876 0.023 Uiso 1 1 calc R
C14 C 0.66016(4) 0.63451(19) 0.52574(7) 0.01670(18) Uani 1 1 d .
H14 H 0.6376 0.4883 0.5219 0.02 Uiso 1 1 calc R
C15 C 0.65802(4) 0.79842(19) 0.61557(8) 0.01653(18) Uani 1 1 d .
H15 H 0.6743 0.956 0.6095 0.02 Uiso 1 1 calc R
C16 C 0.59955(4) 0.83157(19) 0.61471(9) 0.0195(2) Uani 1 1 d .
H16A H 0.6005 0.9382 0.6745 0.023 Uiso 1 1 calc R
H16B H 0.5744 0.9011 0.5446 0.023 Uiso 1 1 calc R
C17 C 0.53020(4) 0.5896(2) 0.64081(8) 0.0200(2) Uani 1 1 d .
C18 C 0.51613(6) 0.3416(3) 0.66131(13) 0.0357(3) Uani 1 1 d .
H18A H 0.4789 0.3391 0.6656 0.054 Uiso 1 1 calc R
H18B H 0.5444 0.2845 0.7301 0.054 Uiso 1 1 calc R
H18C H 0.5159 0.2391 0.6016 0.054 Uiso 1 1 calc R
C19 C 0.61336(4) 0.6414(2) 0.33291(8) 0.0206(2) Uani 1 1 d .
C20 C 0.58532(5) 0.7977(2) 0.23589(9) 0.0268(2) Uani 1 1 d .
H20A H 0.5456 0.7541 0.2008 0.04 Uiso 1 1 calc R
H20B H 0.6038 0.778 0.184 0.04 Uiso 1 1 calc R
H20C H 0.5883 0.9633 0.2595 0.04 Uiso 1 1 calc R
O1 O 0.68906(3) 0.26116(16) 0.77925(6) 0.02476(17) Uani 1 1 d .
H1 H 0.6747 0.3824 0.7426 0.037 Uiso 1 1 calc R
O2 O 0.69027(3) 0.69449(14) 0.71866(5) 0.01755(15) Uani 1 1 d .
O3 O 0.57997(3) 0.59824(14) 0.62929(7) 0.02269(16) Uani 1 1 d .
O4 O 0.50203(3) 0.76262(16) 0.63592(7) 0.02538(17) Uani 1 1 d .
O5 O 0.63557(3) 0.77013(14) 0.42565(5) 0.01866(15) Uani 1 1 d .
O6 O 0.61632(4) 0.42907(17) 0.33075(7) 0.02775(18) Uani 1 1 d .

loop_
_atom_site_aniso_label
_atom_site_aniso_U_11
_atom_site_aniso_U_22
_atom_site_aniso_U_33
_atom_site_aniso_U_23
_atom_site_aniso_U_13
_atom_site_aniso_U_12
C1 0.0199(4) 0.0161(5) 0.0146(4) -0.0002(3) 0.0075(3) 0.0025(4)
C2 0.0201(4) 0.0201(5) 0.0148(4) -0.0003(3) 0.0072(3) 0.0055(4)
C3 0.0187(4) 0.0237(5) 0.0203(4) -0.0008(4) 0.0066(4) 0.0040(4)
C4 0.0195(5) 0.0324(6) 0.0273(5) -0.0040(5) 0.0066(4) 0.0022(4)
C5 0.0199(5) 0.0481(8) 0.0230(5) -0.0013(5) 0.0019(4) 0.0100(5)
C6 0.0267(5) 0.0409(7) 0.0179(5) 0.0053(5) 0.0056(4) 0.0145(5)
C7 0.0245(5) 0.0272(6) 0.0169(4) 0.0027(4) 0.0096(4) 0.0099(4)
C8 0.0356(6) 0.0234(6) 0.0214(5) 0.0078(4) 0.0159(4) 0.0120(4)
C9 0.0353(6) 0.0171(5) 0.0250(5) 0.0027(4) 0.0181(4) 0.0032(4)
C10 0.0249(5) 0.0180(5) 0.0177(4) -0.0022(4) 0.0104(4) 0.0013(4)
C11 0.0143(4) 0.0169(5) 0.0169(4) 0.0003(3) 0.0049(3) 0.0009(3)
C12 0.0174(4) 0.0211(5) 0.0197(4) 0.0032(4) 0.0093(4) 0.0033(4)
C13 0.0214(4) 0.0204(5) 0.0178(4) 0.0015(4) 0.0101(4) 0.0048(4)
C14 0.0170(4) 0.0174(5) 0.0147(4) 0.0015(3) 0.0051(3) 0.0017(3)
C15 0.0155(4) 0.0165(5) 0.0167(4) 0.0003(3) 0.0052(3) 0.0023(4)
C16 0.0170(4) 0.0171(5) 0.0247(5) 0.0006(4) 0.0084(4) 0.0023(4)
C17 0.0168(4) 0.0244(5) 0.0188(4) 0.0011(4) 0.0067(3) 0.0025(4)
C18 0.0290(6) 0.0268(6) 0.0594(8) 0.0100(6) 0.0260(6) 0.0040(5)
C19 0.0166(4) 0.0278(6) 0.0176(4) 0.0005(4) 0.0066(3) -0.0007(4)
C20 0.0232(5) 0.0359(7) 0.0189(4) 0.0065(4) 0.0054(4) -0.0013(5)
O1 0.0271(4) 0.0196(4) 0.0256(4) -0.0010(3) 0.0079(3) -0.0055(3)
O2 0.0154(3) 0.0213(4) 0.0160(3) 0.0010(3) 0.0060(2) 0.0034(3)
O3 0.0198(3) 0.0181(4) 0.0335(4) 0.0021(3) 0.0139(3) 0.0031(3)
O4 0.0207(3) 0.0256(4) 0.0317(4) 0.0010(3) 0.0121(3) 0.0045(3)
O5 0.0181(3) 0.0199(4) 0.0157(3) 0.0027(3) 0.0039(2) 0.0000(3)
O6 0.0332(4) 0.0266(4) 0.0210(4) -0.0037(3) 0.0076(3) 0.0004(3)

loop_
_atom_type_symbol
_atom_type_description
_atom_type_scat_dispersion_real
_atom_type_scat_dispersion_imag
_atom_type_scat_source
C C 0.0033 0.0016 'International Tables Vol C Tables 4.2.6.8 and 6.1.1.4'
H H 0 0 'International Tables Vol C Tables 4.2.6.8 and 6.1.1.4'
O O 0.0106 0.006 'International Tables Vol C Tables 4.2.6.8 and 6.1.1.4'

loop_
_geom_angle_atom_site_label_1
_geom_angle_atom_site_label_2
_geom_angle_atom_site_label_3
_geom_angle
C10 C1 C2 118.94(9)
C10 C1 C11 121.67(9)
C2 C1 C11 119.33(9)
C3 C2 C7 118.06(9)
C3 C2 C1 122.66(9)
C7 C2 C1 119.25(10)
C4 C3 C2 121.20(10)
C4 C3 H3 119.4
C2 C3 H3 119.4
C3 C4 C5 120.52(12)
C3 C4 H4 119.7
C5 C4 H4 119.7
C6 C5 C4 119.76(11)
C6 C5 H5 120.1
C4 C5 H5 120.1
C5 C6 C7 121.29(11)
C5 C6 H6 119.4
C7 C6 H6 119.4
C8 C7 C6 121.34(10)
C8 C7 C2 119.49(10)
C6 C7 C2 119.17(11)
C9 C8 C7 120.61(10)
C9 C8 H8 119.7
C7 C8 H8 119.7
C8 C9 C10 120.53(10)
C8 C9 H9 119.7
C10 C9 H9 119.7
O1 C10 C1 124.15(9)
O1 C10 C9 114.69(10)
C1 C10 C9 121.16(10)
O2 C11 C12 111.60(8)
O2 C11 C1 107.36(7)
C12 C11 C1 110.91(8)
O2 C11 H11 109
C12 C11 H11 109
C1 C11 H11 109
C13 C12 C11 122.70(9)
C13 C12 H12 118.7
C11 C12 H12 118.7
C12 C13 C14 121.43(9)
C12 C13 H13 119.3
C14 C13 H13 119.3
O5 C14 C13 110.42(8)
O5 C14 C15 105.17(8)
C13 C14 C15 110.16(8)
O5 C14 H14 110.3
C13 C14 H14 110.3
C15 C14 H14 110.3
O2 C15 C16 105.72(7)
O2 C15 C14 108.56(8)
C16 C15 C14 113.65(8)
O2 C15 H15 109.6
C16 C15 H15 109.6
C14 C15 H15 109.6
O3 C16 C15 106.36(8)
O3 C16 H16A 110.5
C15 C16 H16A 110.5
O3 C16 H16B 110.5
C15 C16 H16B 110.5
H16A C16 H16B 108.6
O4 C17 O3 122.89(10)
O4 C17 C18 125.95(10)
O3 C17 C18 111.15(9)
C17 C18 H18A 109.5
C17 C18 H18B 109.5
H18A C18 H18B 109.5
C17 C18 H18C 109.5
H18A C18 H18C 109.5
H18B C18 H18C 109.5
O6 C19 O5 123.25(10)
O6 C19 C20 125.50(11)
O5 C19 C20 111.25(10)
C19 C20 H20A 109.5
C19 C20 H20B 109.5
H20A C20 H20B 109.5
C19 C20 H20C 109.5
H20A C20 H20C 109.5
H20B C20 H20C 109.5
C10 O1 H1 109.5
C15 O2 C11 114.75(7)
C17 O3 C16 116.22(8)
C19 O5 C14 115.71(8)

loop_
_geom_bond_atom_site_label_1
_geom_bond_atom_site_label_2
_geom_bond_distance
C1 C10 1.3826(15)
C1 C2 1.4368(13)
C1 C11 1.5207(13)
C2 C3 1.4228(15)
C2 C7 1.4277(14)
C3 C4 1.3763(14)
C3 H3 0.95
C4 C5 1.4129(18)
C4 H4 0.95
C5 C6 1.368(2)
C5 H5 0.95
C6 C7 1.4232(16)
C6 H6 0.95
C7 C8 1.4156(18)
C8 C9 1.3620(17)
C8 H8 0.95
C9 C10 1.4195(15)
C9 H9 0.95
C10 O1 1.3706(13)
C11 O2 1.4397(11)
C11 C12 1.5082(13)
C11 H11 1
C12 C13 1.3282(14)
C12 H12 0.95
C13 C14 1.5009(13)
C13 H13 0.95
C14 O5 1.4534(11)
C14 C15 1.5274(13)
C14 H14 1
C15 O2 1.4286(11)
C15 C16 1.5115(13)
C15 H15 1
C16 O3 1.4503(13)
C16 H16A 0.99
C16 H16B 0.99
C17 O4 1.2040(14)
C17 O3 1.3470(12)
C17 C18 1.4973(18)
C18 H18A 0.98
C18 H18B 0.98
C18 H18C 0.98
C19 O6 1.2031(16)
C19 O5 1.3547(13)
C19 C20 1.5004(15)
C20 H20A 0.98
C20 H20B 0.98
C20 H20C 0.98
O1 H1 0.84

loop_
_geom_torsion_atom_site_label_1
_geom_torsion_atom_site_label_2
_geom_torsion_atom_site_label_3
_geom_torsion_atom_site_label_4
_geom_torsion
C10 C1 C2 C3 177.30(9)
C11 C1 C2 C3 -0.01(14)
C10 C1 C2 C7 -0.91(13)
C11 C1 C2 C7 -178.23(9)
C7 C2 C3 C4 -0.51(15)
C1 C2 C3 C4 -178.74(10)
C2 C3 C4 C5 -0.01(17)
C3 C4 C5 C6 0.01(18)
C4 C5 C6 C7 0.52(18)
C5 C6 C7 C8 178.19(11)
C5 C6 C7 C2 -1.04(16)
C3 C2 C7 C8 -178.23(9)
C1 C2 C7 C8 0.07(14)
C3 C2 C7 C6 1.01(14)
C1 C2 C7 C6 179.31(10)
C6 C7 C8 C9 -178.51(10)
C2 C7 C8 C9 0.71(15)
C7 C8 C9 C10 -0.64(16)
C2 C1 C10 O1 -178.99(9)
C11 C1 C10 O1 -1.74(15)
C2 C1 C10 C9 1.01(14)
C11 C1 C10 C9 178.26(9)
C8 C9 C10 O1 179.76(10)
C8 C9 C10 C1 -0.24(15)
C10 C1 C11 O2 33.83(12)
C2 C1 C11 O2 -148.93(8)
C10 C1 C11 C12 -88.33(11)
C2 C1 C11 C12 88.91(11)
O2 C11 C12 C13 6.39(15)
C1 C11 C12 C13 126.05(11)
C11 C12 C13 C14 3.40(17)
C12 C13 C14 O5 134.72(10)
C12 C13 C14 C15 18.99(14)
O5 C14 C15 O2 -169.92(7)
C13 C14 C15 O2 -50.94(10)
O5 C14 C15 C16 72.75(10)
C13 C14 C15 C16 -168.27(9)
O2 C15 C16 O3 -59.17(10)
C14 C15 C16 O3 59.80(10)
C16 C15 O2 C11 -172.38(8)
C14 C15 O2 C11 65.34(10)
C12 C11 O2 C15 -41.88(11)
C1 C11 O2 C15 -163.61(8)
O4 C17 O3 C16 2.39(14)
C18 C17 O3 C16 -176.88(10)
C15 C16 O3 C17 174.24(8)
O6 C19 O5 C14 -4.39(14)
C20 C19 O5 C14 175.65(8)
C13 C14 O5 C19 85.35(10)
C15 C14 O5 C19 -155.84(8)
